data_4077767
loop_
_publ_author_name
'Sekar, Perumal'
'Scheer, Manfred'
'Voigt, Andreas'
'Kirmse, Reinhard'

_publ_section_title
;
 Unusual Reactivity of a Cr2P2Tetrahedral Complex toward Superhydride;
 Formation of [{CpCr(CO)2}2(\m-PH2)x(\m-H)2-x] (x= 1 and 2) and [\\langle
 {CpCr(CO)2}2(\m-PH)\\rangle {(CpCr)2(\m,\h1:\h1:\h5:\h5-P5)}]&#x2020;
;
_journal_issue 15
_journal_name_full Organometallics
_journal_page_first 2833
_journal_paper_doi 10.1021/om990098u
_journal_volume 18
_journal_year 1999
_chemical_formula_sum 'C14 H13 Cr2 O4 P'
_chemical_formula_weight 380.21
_chemical_name_systematic
; 
 ? 
;
_space_group_IT_number 56
_symmetry_cell_setting orthorhombic
_symmetry_space_group_name_Hall '-P 2ab 2ac'
_symmetry_space_group_name_H-M 'P c c n'
_atom_sites_solution_hydrogens geom
_atom_sites_solution_primary direct
_atom_sites_solution_secondary difmap
_audit_creation_method SHELXL
_cell_angle_alpha 90.00
_cell_angle_beta 90.00
_cell_angle_gamma 90.00
_cell_formula_units_Z 4
_cell_length_a 7.2520(15)
_cell_length_b 16.144(3)
_cell_length_c 12.733(3)
_cell_measurement_reflns_used 30
_cell_measurement_temperature 200(2)
_cell_measurement_theta_max 25
_cell_measurement_theta_min 5
_cell_volume 1490.7(5)
_computing_cell_refinement 'STOE DIF4'
_computing_data_collection 'STOE DIF4'
_computing_data_reduction 'STOE REDU4'
_computing_molecular_graphics SIEMENS-XP
_computing_publication_material SHELXL-93
_computing_structure_refinement 'SHELXL-93 (Sheldrick, 1993)'
_computing_structure_solution 'SHELXS-86 (Sheldrick, 1990)'
_diffrn_ambient_temperature 200(2)
_diffrn_measurement_device 'STOE STADI4'
_diffrn_measurement_method omega-scan
_diffrn_radiation_monochromator graphite
_diffrn_radiation_source 'fine-focus sealed tube'
_diffrn_radiation_type MoK\a
_diffrn_radiation_wavelength 0.71073
_diffrn_reflns_av_R_equivalents 0.0292
_diffrn_reflns_av_sigmaI/netI 0.0234
_diffrn_reflns_limit_h_max 9
_diffrn_reflns_limit_h_min 0
_diffrn_reflns_limit_k_max 0
_diffrn_reflns_limit_k_min -20
_diffrn_reflns_limit_l_max 16
_diffrn_reflns_limit_l_min -16
_diffrn_reflns_number 3290
_diffrn_reflns_theta_max 27.53
_diffrn_reflns_theta_min 2.52
_diffrn_standards_interval_time 120
_diffrn_standards_number 3
_exptl_absorpt_coefficient_mu 1.575
_exptl_absorpt_correction_T_max 0.4861
_exptl_absorpt_correction_T_min 0.3946
_exptl_absorpt_correction_type 'Psi-scans (11)'
_exptl_crystal_colour 'dark brown'
_exptl_crystal_density_diffrn 1.694
_exptl_crystal_description block
_exptl_crystal_F_000 768
_exptl_crystal_size_max 0.57
_exptl_crystal_size_mid 0.27
_exptl_crystal_size_min 0.15
_refine_diff_density_max 0.277
_refine_diff_density_min -0.338
_refine_diff_density_rms 0.056
_refine_ls_extinction_method none
_refine_ls_goodness_of_fit_all 1.102
_refine_ls_goodness_of_fit_obs 1.092
_refine_ls_hydrogen_treatment 'riding (exept H1,H2)'
_refine_ls_matrix_type full
_refine_ls_number_parameters 102
_refine_ls_number_reflns 1721
_refine_ls_number_restraints 0
_refine_ls_restrained_S_all 1.107
_refine_ls_restrained_S_obs 1.092
_refine_ls_R_factor_all 0.0300
_refine_ls_R_factor_obs 0.0246
_refine_ls_shift/esd_max 0.000
_refine_ls_shift/esd_mean 0.000
_refine_ls_structure_factor_coef Fsqd
_refine_ls_weighting_details 'w=1/[\s^2^(Fo^2^)+(0.0286P)^2^+0.5169P] where P=(Fo^2^+2Fc^2^)/3'
_refine_ls_weighting_scheme calc
_refine_ls_wR_factor_all 0.0694
_refine_ls_wR_factor_obs 0.0640
_reflns_number_observed 1517
_reflns_number_total 1722
_reflns_observed_criterion >2sigma(I)
_cod_data_source_file om990098u.cif
_cod_data_source_block bag
_cod_depositor_comments
;
The following automatic conversions were performed:

'_refine_ls_weighting_scheme' value 'calc
w=1/[\s^2^(Fo^2^)+(0.0286P)^2^+0.5169P] where P=(Fo^2^+2Fc^2^)/3' was
changed to 'calc'. New tag '_refine_ls_weighting_details' was
created. The value of the new tag was set to
'w=1/[\s^2^(Fo^2^)+(0.0286P)^2^+0.5169P] where P=(Fo^2^+2Fc^2^)/3'.

Automatic conversion script
Id: cif_fix_values 3143 2015-03-26 13:38:13Z robertas 
;
_cod_original_sg_symbol_H-M Pccn
_cod_database_code 4077767

loop_
_symmetry_equiv_pos_as_xyz
'x, y, z'
'-x+1/2, -y+1/2, z'
'-x, y+1/2, -z+1/2'
'x+1/2, -y, -z+1/2'
'-x, -y, -z'
'x-1/2, y-1/2, -z'
'x, -y-1/2, z-1/2'
'-x-1/2, y, z-1/2'

loop_
_atom_site_aniso_label
_atom_site_aniso_U_11
_atom_site_aniso_U_22
_atom_site_aniso_U_33
_atom_site_aniso_U_23
_atom_site_aniso_U_13
_atom_site_aniso_U_12
Cr 0.0259(2) 0.01888(15) 0.0257(2) 0.00097(9) -0.00088(10) -0.00052(9)
P 0.0605(5) 0.0261(3) 0.0230(3) 0.000 0.000 0.0001(3)
C1 0.0315(9) 0.0251(7) 0.0291(8) 0.0010(6) -0.0039(8) 0.0036(6)
O1 0.0369(7) 0.0481(7) 0.0420(8) 0.0071(6) 0.0096(6) 0.0079(6)
C2 0.0345(9) 0.0328(8) 0.0317(9) 0.0047(7) 0.0010(8) -0.0002(7)
O2 0.0435(8) 0.0650(9) 0.0422(8) 0.0115(7) -0.0093(7) 0.0096(7)
C3 0.0468(12) 0.0234(8) 0.095(2) 0.0097(10) -0.0198(13) -0.0082(9)
C4 0.0494(13) 0.0461(11) 0.075(2) -0.0357(11) 0.0146(13) -0.0191(10)
C5 0.0549(13) 0.0509(11) 0.0466(12) 0.0083(9) -0.0202(11) -0.0275(10)
C6 0.0264(9) 0.0302(8) 0.083(2) -0.0026(9) 0.0019(10) -0.0053(7)
C7 0.0549(13) 0.0492(11) 0.0470(11) 0.0077(9) 0.0037(11) -0.0288(11)

loop_
_atom_site_label
_atom_site_type_symbol
_atom_site_fract_x
_atom_site_fract_y
_atom_site_fract_z
_atom_site_U_iso_or_equiv
_atom_site_thermal_displace_type
_atom_site_occupancy
_atom_site_calc_flag
_atom_site_refinement_flags
Cr Cr 0.26937(4) 0.154262(14) 0.33293(2) 0.02349(11) Uani 1 d .
P P 0.2500 0.2500 0.46283(5) 0.0365(2) Uani 1 d S
H1 H 0.2500 0.2500 0.2652(27) 0.051(9) Uiso 1 d S
H2 H 0.1101(33) 0.2417(13) 0.5249(18) 0.058(7) Uiso 1 d .
C1 C 0.4585(2) 0.16602(9) 0.23772(13) 0.0286(4) Uani 1 d .
O1 O 0.5791(2) 0.17245(9) 0.17914(11) 0.0423(3) Uani 1 d .
C2 C 0.4630(3) 0.12215(11) 0.41558(14) 0.0330(4) Uani 1 d .
O2 O 0.5851(2) 0.10050(9) 0.46688(12) 0.0502(4) Uani 1 d .
C3 C 0.1624(3) 0.02818(11) 0.3487(2) 0.0552(6) Uani 1 d .
H3 H 0.2323(3) -0.01532(11) 0.3794(2) 0.066 Uiso 1 calc R
C4 C 0.1599(3) 0.04972(13) 0.2429(2) 0.0568(6) Uani 1 d .
H4 H 0.2273(3) 0.02306(13) 0.1885(2) 0.068 Uiso 1 calc R
C5 C 0.0407(3) 0.11764(13) 0.2301(2) 0.0508(6) Uani 1 d .
H5 H 0.0130(3) 0.14522(13) 0.1661(2) 0.061 Uiso 1 calc R
C6 C -0.0290(3) 0.13680(12) 0.3288(2) 0.0464(6) Uani 1 d .
H6 H -0.1129(3) 0.18037(12) 0.3440(2) 0.056 Uiso 1 calc R
C7 C 0.0442(3) 0.08175(13) 0.4017(2) 0.0504(5) Uani 1 d .
H7 H 0.0182(3) 0.08086(13) 0.4748(2) 0.060 Uiso 1 calc R

loop_
_atom_type_symbol
_atom_type_description
_atom_type_scat_dispersion_real
_atom_type_scat_dispersion_imag
_atom_type_scat_source
C C 0.0033 0.0016 'International Tables Vol C Tables 4.2.6.8 and 6.1.1.4'
H H 0.0000 0.0000 'International Tables Vol C Tables 4.2.6.8 and 6.1.1.4'
O O 0.0106 0.0060 'International Tables Vol C Tables 4.2.6.8 and 6.1.1.4'
P P 0.1023 0.0942 'International Tables Vol C Tables 4.2.6.8 and 6.1.1.4'
Cr Cr 0.3209 0.6236 'International Tables Vol C Tables 4.2.6.8 and 6.1.1.4'

loop_
_geom_angle_atom_site_label_1
_geom_angle_atom_site_label_2
_geom_angle_atom_site_label_3
_geom_angle
_geom_angle_site_symmetry_3
C2 Cr C1 80.58(8) .
C2 Cr C6 137.55(8) .
C1 Cr C6 137.42(8) .
C2 Cr C3 87.45(8) .
C1 Cr C3 114.89(9) .
C6 Cr C3 62.00(8) .
C2 Cr C4 111.16(9) .
C1 Cr C4 90.27(8) .
C6 Cr C4 61.87(8) .
C3 Cr C4 37.10(9) .
C2 Cr C7 100.99(8) .
C1 Cr C7 150.87(8) .
C6 Cr C7 37.06(8) .
C3 Cr C7 37.06(9) .
C4 Cr C7 61.79(9) .
C2 Cr C5 147.87(8) .
C1 Cr C5 101.42(8) .
C6 Cr C5 37.02(8) .
C3 Cr C5 62.37(8) .
C4 Cr C5 37.42(9) .
C7 Cr C5 62.05(9) .
C2 Cr P 79.70(6) .
C1 Cr P 117.15(5) .
C6 Cr P 92.52(6) .
C3 Cr P 123.02(8) .
C4 Cr P 152.23(6) .
C7 Cr P 91.52(6) .
C5 Cr P 124.89(7) .
C2 Cr Cr 110.59(6) 2
C1 Cr Cr 87.98(5) 2
C6 Cr Cr 92.23(5) 2
C3 Cr Cr 153.45(7) 2
C4 Cr Cr 137.30(8) 2
C7 Cr Cr 117.68(7) 2
C5 Cr Cr 101.53(6) 2
P Cr Cr 46.82(2) 2
Cr P Cr 86.35(3) 2
O1 C1 Cr 178.74(14) .
O2 C2 Cr 178.8(2) .
C7 C3 C4 107.8(2) .
C7 C3 Cr 71.62(11) .
C4 C3 Cr 71.53(11) .
C3 C4 C5 108.3(2) .
C3 C4 Cr 71.38(12) .
C5 C4 Cr 71.47(11) .
C6 C5 C4 107.0(2) .
C6 C5 Cr 71.04(12) .
C4 C5 Cr 71.11(12) .
C7 C6 C5 108.8(2) .
C7 C6 Cr 71.82(12) .
C5 C6 Cr 71.93(12) .
C6 C7 C3 108.0(2) .
C6 C7 Cr 71.13(11) .
C3 C7 Cr 71.31(12) .

loop_
_geom_bond_atom_site_label_1
_geom_bond_atom_site_label_2
_geom_bond_distance
_geom_bond_site_symmetry_2
Cr C2 1.830(2) .
Cr C1 1.840(2) .
Cr C6 2.183(2) .
Cr C3 2.188(2) .
Cr C4 2.189(2) .
Cr C7 2.191(2) .
Cr C5 2.194(2) .
Cr P 2.2681(6) .
Cr Cr 3.1039(7) 2
P Cr 2.2681(6) 2
C1 O1 1.154(2) .
C2 O2 1.155(2) .
C3 C7 1.392(3) .
C3 C4 1.392(3) .
C4 C5 1.406(3) .
C5 C6 1.390(3) .
C6 C7 1.390(3) .
